data_1536502
loop_
_publ_author_name
'Domesle, R.'
'Hoppe, R.'

_publ_section_title
;
 Das erste Cyclo-Fluoroaluminat: Ba3 Al2 F12 = Ba6 F4 (Al4 F20) (Mit einer
 Bemerkung ueber Ba3 Ti2 F10 O2)
;
_journal_name_full 'Zeitschrift fuer Anorganische und Allgemeine Chemie'
_journal_page_first 27
_journal_page_last 28
_journal_volume 495
_journal_year 1982
_chemical_formula_sum 'Al4 Ba6 F24'
_chemical_name_systematic 'Ba6 F4 (Al4 F20)'
_space_group_IT_number 58
_symmetry_space_group_name_Hall '-P 2 2n'
_symmetry_space_group_name_H-M 'P n n m'
_cell_angle_alpha 90
_cell_angle_beta 90
_cell_angle_gamma 90
_cell_formula_units_Z 2
_cell_length_a 10.187
_cell_length_b 9.869
_cell_length_c 9.502
_cell_volume 955.288
_citation_journal_id_ASTM ZAACAB
_cod_data_source_file Domesle_ZAACAB_1982_137.cif
_cod_data_source_block Al4Ba6F24
_cod_original_cell_volume 955.2884
_cod_database_code 1536502

loop_
_symmetry_equiv_pos_as_xyz
x,y,z
-x,-y,z
x+1/2,-y+1/2,-z+1/2
-x+1/2,y+1/2,-z+1/2
-x,-y,-z
x,y,-z
-x-1/2,y-1/2,z-1/2
x-1/2,-y-1/2,z-1/2

loop_
_atom_site_label
_atom_site_type_symbol
_atom_site_fract_x
_atom_site_fract_y
_atom_site_fract_z
_atom_site_occupancy
_atom_site_U_iso_or_equiv
F3 F-1 0.475 0.1453 0 1 0.0
Ba2 Ba+2 0.229 0.2101 0 1 0.0
F8 F-1 0.2524 0.4474 0.3516 1 0.0
F1 F-1 0 0 0.136 1 0.0
Al1 Al+3 0.3986 0.3568 0.3136 1 0.0
F2 F-1 0.0922 0.8015 0 1 0.0
F6 F-1 0.0523 0.2333 0.215 1 0.0
F7 F-1 0.3971 0.407 0.1374 1 0.0
F4 F-1 0.1414 0.4653 0 1 0.0
Ba1 Ba+2 0 0.5 0.2483 1 0.0
F5 F-1 0.3129 0.2036 0.2778 1 0.0
Ba3 Ba+2 0.6447 0.3505 0 1 0.0
